data_2217265
loop_
_publ_author_name
'S. Balamurugan'
'A. Thiruvalluvar'
'R. J. Butcher'
'A. Manimekalai'
'J. Jayabharathi'

_publ_section_title
;
 <i>t</i>-3-Ethyl-<i>r</i>-2,<i>c</i>-6-bis(2-furyl)piperidin-4-one
;
_journal_coeditor_code RN2035
_journal_issue 1
_journal_name_full 'Acta Crystallographica Section E'
_journal_page_first o59
_journal_page_last o59
_journal_paper_doi 10.1107/S1600536807062204
_journal_volume 64
_journal_year 2008
_chemical_formula_iupac 'C15 H17 N O3'
_chemical_formula_moiety 'C15 H17 N O3'
_chemical_formula_structural 'C15 H17 N O3'
_chemical_formula_sum 'C15 H17 N O3'
_chemical_formula_weight 259.30
_chemical_melting_point 320
_chemical_name_common piperidin-4-one
_chemical_name_systematic
;
t-3-Ethyl-r-2,c-6-bis(2-furyl)piperidin-4-one
;
_space_group_IT_number 14
_symmetry_cell_setting monoclinic
_symmetry_space_group_name_Hall '-P 2ybc'
_symmetry_space_group_name_H-M 'P 1 21/c 1'
_atom_sites_solution_hydrogens geom
_atom_sites_solution_primary direct
_atom_sites_solution_secondary difmap
_cell_angle_alpha 90
_cell_angle_beta 91.128(3)
_cell_angle_gamma 90
_cell_formula_units_Z 4
_cell_length_a 5.1620(2)
_cell_length_b 20.2855(9)
_cell_length_c 12.9825(5)
_cell_measurement_reflns_used 5794
_cell_measurement_temperature 200(2)
_cell_measurement_theta_max 32.43
_cell_measurement_theta_min 4.68
_cell_volume 1359.18(10)
_computing_cell_refinement 'CrysAlis CCD (Oxford Diffraction, 2007)'
_computing_data_collection 'CrysAlis CCD (Oxford Diffraction, 2007)'
_computing_data_reduction 'CrysAlis RED (Oxford Diffraction, 2007)'
_computing_molecular_graphics 'ORTEP-3 (Farrugia, 1997)'
_computing_publication_material 'PLATON (Spek, 2003)'
_computing_structure_refinement 'SHELXL97 (Sheldrick, 1997)'
_computing_structure_solution 'SHELXS97 (Sheldrick, 1990)'
_diffrn_ambient_temperature 200(2)
_diffrn_detector_area_resol_mean 10.5081
_diffrn_measured_fraction_theta_full 0.948
_diffrn_measured_fraction_theta_max 0.889
_diffrn_measurement_device_type 'Oxford Diffraction Gemini'
_diffrn_measurement_method 'phi and omega scans'
_diffrn_radiation_monochromator graphite
_diffrn_radiation_source 'fine-focus sealed tube'
_diffrn_radiation_type MoK\a
_diffrn_radiation_wavelength 0.71073
_diffrn_reflns_av_R_equivalents 0.0721
_diffrn_reflns_av_sigmaI/netI 0.0560
_diffrn_reflns_limit_h_max 7
_diffrn_reflns_limit_h_min -7
_diffrn_reflns_limit_k_max 23
_diffrn_reflns_limit_k_min -29
_diffrn_reflns_limit_l_max 18
_diffrn_reflns_limit_l_min -18
_diffrn_reflns_number 11183
_diffrn_reflns_theta_full 25.00
_diffrn_reflns_theta_max 32.43
_diffrn_reflns_theta_min 4.68
_diffrn_standards_decay_% 0
_diffrn_standards_interval_count 0
_diffrn_standards_interval_time 0
_diffrn_standards_number 0
_exptl_absorpt_coefficient_mu 0.088
_exptl_absorpt_correction_T_max 1.000
_exptl_absorpt_correction_T_min 0.965
_exptl_absorpt_correction_type multi-scan
_exptl_absorpt_process_details
;
(CrysAlis RED; Oxford Diffraction, 2007)
;
_exptl_crystal_colour colourless
_exptl_crystal_density_diffrn 1.267
_exptl_crystal_density_method 'Not Measured'
_exptl_crystal_description plate
_exptl_crystal_F_000 552
_exptl_crystal_size_max 0.41
_exptl_crystal_size_mid 0.36
_exptl_crystal_size_min 0.18
_refine_diff_density_max 0.411
_refine_diff_density_min -0.255
_refine_ls_extinction_method none
_refine_ls_goodness_of_fit_ref 1.074
_refine_ls_hydrogen_treatment mixed
_refine_ls_matrix_type full
_refine_ls_number_parameters 174
_refine_ls_number_reflns 4354
_refine_ls_number_restraints 0
_refine_ls_restrained_S_all 1.074
_refine_ls_R_factor_all 0.0830
_refine_ls_R_factor_gt 0.0586
_refine_ls_shift/su_max <0.001
_refine_ls_shift/su_mean 0.000
_refine_ls_structure_factor_coef Fsqd
_refine_ls_weighting_details 'calc w=1/[\s^2^(Fo^2^)+(0.1195P)^2^+0.0000P] where P=(Fo^2^+2Fc^2^)/3'
_refine_ls_weighting_scheme calc
_refine_ls_wR_factor_gt 0.1700
_refine_ls_wR_factor_ref 0.1937
_reflns_number_gt 2961
_reflns_number_total 4354
_reflns_threshold_expression I>2\s(I)
_cod_data_source_file rn2035.cif
_cod_data_source_block I
_cod_original_sg_symbol_H-M 'P 21/c'
_cod_database_code 2217265
_cod_database_fobs_code 2217265

loop_
_symmetry_equiv_pos_site_id
_symmetry_equiv_pos_as_xyz
1 x,y,z
2 -x,1/2+y,1/2-z
3 -x,-y,-z
4 x,1/2-y,1/2+z

loop_
_atom_site_aniso_label
_atom_site_aniso_U_11
_atom_site_aniso_U_22
_atom_site_aniso_U_33
_atom_site_aniso_U_12
_atom_site_aniso_U_13
_atom_site_aniso_U_23
O4 0.0628(7) 0.0404(6) 0.0232(5) 0.0127(5) -0.0095(4) -0.0034(4)
O22 0.0381(5) 0.0437(6) 0.0353(5) -0.0029(4) 0.0006(4) -0.0178(5)
O62 0.0413(6) 0.0228(4) 0.0352(5) 0.0053(4) -0.0039(4) -0.0016(4)
N1 0.0316(5) 0.0236(5) 0.0185(4) 0.0023(4) 0.0002(3) -0.0006(4)
C2 0.0274(6) 0.0222(6) 0.0210(5) 0.0013(4) -0.0016(4) -0.0024(4)
C3 0.0372(7) 0.0208(6) 0.0205(5) 0.0027(5) -0.0012(4) 0.0015(4)
C4 0.0352(6) 0.0271(6) 0.0197(5) 0.0005(5) 0.0015(4) 0.0006(4)
C5 0.0369(7) 0.0249(6) 0.0217(5) 0.0054(5) 0.0018(4) -0.0024(4)
C6 0.0285(6) 0.0194(5) 0.0230(5) 0.0009(4) -0.0026(4) -0.0022(4)
C13 0.0684(10) 0.0324(7) 0.0295(6) 0.0188(7) 0.0000(6) 0.0034(6)
C14 0.1052(16) 0.0309(8) 0.0497(10) -0.0023(9) -0.0165(10) 0.0132(8)
C21 0.0292(6) 0.0262(6) 0.0221(5) 0.0047(5) -0.0009(4) -0.0013(4)
C23 0.0644(11) 0.0453(9) 0.0303(7) 0.0166(8) -0.0064(7) -0.0178(7)
C24 0.0660(11) 0.0504(10) 0.0295(7) 0.0227(8) 0.0118(7) -0.0069(6)
C25 0.0408(8) 0.0346(7) 0.0397(8) 0.0044(6) 0.0124(6) -0.0004(6)
C61 0.0324(6) 0.0200(5) 0.0250(5) 0.0007(5) 0.0019(4) 0.0008(4)
C63 0.0446(8) 0.0267(7) 0.0410(8) 0.0102(6) 0.0034(6) 0.0049(5)
C64 0.0420(8) 0.0370(8) 0.0423(8) 0.0091(6) -0.0049(6) 0.0100(6)
C65 0.0396(7) 0.0304(7) 0.0364(7) 0.0023(6) -0.0083(5) 0.0008(5)

loop_
_atom_site_type_symbol
_atom_site_label
_atom_site_fract_x
_atom_site_fract_y
_atom_site_fract_z
_atom_site_U_iso_or_equiv
_atom_site_thermal_displace_type
_atom_site_occupancy
O O4 0.7516(2) 0.19399(5) 0.70845(7) 0.0423(3) Uani 1.000
O O22 0.65339(19) 0.10804(6) 0.32132(8) 0.0390(3) Uani 1.000
O O62 0.43126(18) 0.40669(5) 0.50031(7) 0.0332(3) Uani 1.000
N N1 0.6097(2) 0.24278(5) 0.41720(8) 0.0246(3) Uani 1.000
C C2 0.7958(2) 0.19114(6) 0.44599(9) 0.0236(3) Uani 1.000
C C3 0.6869(3) 0.15193(6) 0.53734(9) 0.0262(3) Uani 1.000
C C4 0.6510(2) 0.20108(6) 0.62400(9) 0.0273(3) Uani 1.000
C C5 0.4922(3) 0.26132(6) 0.59650(9) 0.0278(3) Uani 1.000
C C6 0.5885(2) 0.29338(6) 0.49665(9) 0.0237(3) Uani 1.000
C C13 0.8496(4) 0.09209(8) 0.57028(12) 0.0435(5) Uani 1.000
C C14 0.6945(5) 0.04322(9) 0.63338(16) 0.0622(7) Uani 1.000
C C21 0.8466(2) 0.14932(6) 0.35453(9) 0.0259(3) Uani 1.000
C C23 0.7409(3) 0.07793(9) 0.23394(12) 0.0468(5) Uani 1.000
C C24 0.9769(4) 0.09963(9) 0.21229(12) 0.0485(5) Uani 1.000
C C25 1.0469(3) 0.14554(8) 0.29020(12) 0.0382(4) Uani 1.000
C C61 0.4080(2) 0.34542(6) 0.45684(9) 0.0258(3) Uani 1.000
C C63 0.2484(2) 0.44582(5) 0.45159(9) 0.0374(4) Uani 1.000
C C64 0.1172(2) 0.41118(5) 0.38123(9) 0.0405(5) Uani 1.000
C C65 0.2180(3) 0.34610(7) 0.38376(11) 0.0356(4) Uani 1.000
H H1 0.657(3) 0.2606(8) 0.3599(13) 0.028(4) Uiso 1.000
H H2 0.96189 0.21250 0.46873 0.0282 Uiso 1.000
H H3 0.51127 0.13546 0.51602 0.0314 Uiso 1.000
H H5A 0.50437 0.29363 0.65353 0.0333 Uiso 1.000
H H5B 0.30808 0.24859 0.58727 0.0333 Uiso 1.000
H H6 0.76302 0.31334 0.51011 0.0284 Uiso 1.000
H H13A 1.00135 0.10725 0.61164 0.0521 Uiso 1.000
H H13B 0.91449 0.06968 0.50816 0.0521 Uiso 1.000
H H14A 0.80508 0.00579 0.65282 0.0932 Uiso 1.000
H H14B 0.54586 0.02745 0.59223 0.0932 Uiso 1.000
H H14C 0.63285 0.06498 0.69568 0.0932 Uiso 1.000
H H23 0.64657 0.04619 0.19461 0.0561 Uiso 1.000
H H24 1.07879 0.08681 0.15554 0.0582 Uiso 1.000
H H25 1.20538 0.16918 0.29591 0.0458 Uiso 1.000
H H63 0.22022 0.49111 0.46625 0.0449 Uiso 1.000
H H64 -0.01859 0.42700 0.33741 0.0486 Uiso 1.000
H H65 0.16260 0.31003 0.34216 0.0427 Uiso 1.000

loop_
_atom_type_symbol
_atom_type_description
_atom_type_scat_dispersion_real
_atom_type_scat_dispersion_imag
_atom_type_scat_source
O O 0.0106 0.0060 'International Tables Vol C Tables 4.2.6.8 and 6.1.1.4'
N N 0.0061 0.0033 'International Tables Vol C Tables 4.2.6.8 and 6.1.1.4'
H H 0.0000 0.0000 'International Tables Vol C Tables 4.2.6.8 and 6.1.1.4'
C C 0.0033 0.0016 'International Tables Vol C Tables 4.2.6.8 and 6.1.1.4'

loop_
_geom_angle_atom_site_label_1
_geom_angle_atom_site_label_2
_geom_angle_atom_site_label_3
_geom_angle
_geom_angle_publ_flag
C21 O22 C23 106.48(11) no
C61 O62 C63 106.26(9) no
C2 N1 C6 112.35(9) no
C2 N1 H1 108.8(10) no
C6 N1 H1 109.8(11) no
N1 C2 C3 108.52(9) no
N1 C2 C21 109.23(9) no
C3 C2 C21 113.10(10) no
C2 C3 C4 106.43(10) no
C4 C3 C13 112.82(11) no
C2 C3 C13 114.64(12) no
O4 C4 C5 122.04(11) no
O4 C4 C3 122.42(11) no
C3 C4 C5 115.47(10) no
C4 C5 C6 110.96(11) no
N1 C6 C5 109.10(10) no
C5 C6 C61 112.33(10) no
N1 C6 C61 107.89(9) no
C3 C13 C14 112.00(16) no
O22 C21 C25 109.56(11) no
O22 C21 C2 117.57(9) no
C2 C21 C25 132.75(12) no
O22 C23 C24 110.18(14) no
C23 C24 C25 106.76(15) no
C21 C25 C24 107.02(14) no
O62 C61 C65 109.68(11) no
C6 C61 C65 133.59(12) no
O62 C61 C6 116.74(10) no
O62 C63 C64 110.28(9) no
C63 C64 C65 107.13(10) no
C61 C65 C64 106.65(12) no
N1 C2 H2 109.00 no
C3 C2 H2 109.00 no
C21 C2 H2 109.00 no
C2 C3 H3 108.00 no
C4 C3 H3 108.00 no
C13 C3 H3 108.00 no
C4 C5 H5A 109.00 no
C4 C5 H5B 109.00 no
C6 C5 H5A 109.00 no
C6 C5 H5B 109.00 no
H5A C5 H5B 108.00 no
N1 C6 H6 109.00 no
C5 C6 H6 109.00 no
C61 C6 H6 109.00 no
C3 C13 H13A 109.00 no
C3 C13 H13B 109.00 no
C14 C13 H13A 109.00 no
C14 C13 H13B 109.00 no
H13A C13 H13B 108.00 no
C13 C14 H14A 109.00 no
C13 C14 H14B 109.00 no
C13 C14 H14C 109.00 no
H14A C14 H14B 109.00 no
H14A C14 H14C 109.00 no
H14B C14 H14C 109.00 no
O22 C23 H23 125.00 no
C24 C23 H23 125.00 no
C23 C24 H24 127.00 no
C25 C24 H24 127.00 no
C21 C25 H25 126.00 no
C24 C25 H25 126.00 no
O62 C63 H63 125.00 no
C64 C63 H63 125.00 no
C63 C64 H64 126.00 no
C65 C64 H64 126.00 no
C61 C65 H65 127.00 no
C64 C65 H65 127.00 no

loop_
_geom_bond_atom_site_label_1
_geom_bond_atom_site_label_2
_geom_bond_distance
_geom_bond_publ_flag
O4 C4 1.2124(15) no
O22 C21 1.3656(16) no
O22 C23 1.3727(19) no
O62 C61 1.3693(16) no
O62 C63 1.3775(14) no
N1 C2 1.4648(15) no
N1 C6 1.4608(16) no
N1 H1 0.867(17) no
C2 C21 1.4868(17) no
C2 C3 1.5432(17) no
C3 C4 1.5174(17) no
C3 C13 1.532(2) no
C4 C5 1.5104(18) no
C5 C6 1.5414(17) no
C6 C61 1.4936(16) no
C13 C14 1.523(3) no
C21 C25 1.3440(19) no
C23 C24 1.331(3) no
C24 C25 1.417(2) no
C61 C65 1.3512(19) no
C63 C64 1.3276(15) no
C64 C65 1.4192(18) no
C2 H2 1.0000 no
C3 H3 1.0000 no
C5 H5A 0.9900 no
C5 H5B 0.9900 no
C6 H6 1.0000 no
C13 H13A 0.9900 no
C13 H13B 0.9900 no
C14 H14A 0.9800 no
C14 H14B 0.9800 no
C14 H14C 0.9800 no
C23 H23 0.9500 no
C24 H24 0.9500 no
C25 H25 0.9500 no
C63 H63 0.9500 no
C64 H64 0.9500 no
C65 H65 0.9500 no

loop_
_geom_contact_atom_site_label_1
_geom_contact_atom_site_label_2
_geom_contact_distance
_geom_contact_site_symmetry_2
_geom_contact_publ_flag
O4 C14 3.222(2) . no
O4 C65 3.3796(18) 4_655 no
O4 N1 3.0991(14) 4_555 no
O22 C25 3.2394(19) 1_455 no
O22 C13 3.3835(19) . no
O22 N1 3.0137(16) . no
O62 C23 3.4148(18) 4_555 no
O4 H65 2.7200 4_655 no
O4 H1 2.234(17) 4_555 no
O4 H14C 2.6900 . no
O4 H13A 2.5300 . no
O22 H3 2.7000 . no
O22 H25 2.6400 1_455 no
O22 H13B 2.8600 . no
O62 H63 2.7700 3_666 no
O62 H23 2.9000 4_555 no
O62 H24 2.7400 4_455 no
N1 O22 3.0137(16) . no
N1 O4 3.0991(14) 4_554 no
N1 H65 2.8400 . no
C13 O22 3.3835(19) . no
C14 O4 3.222(2) . no
C23 O62 3.4148(18) 4_554 no
C25 O22 3.2394(19) 1_655 no
C65 O4 3.3796(18) 4_454 no
C4 H14C 2.9200 . no
C14 H64 3.0700 4_655 no
C21 H13B 2.5900 . no
C23 H5A 3.0500 4_554 no
C24 H14A 2.9700 3_756 no
C63 H23 2.8400 2_655 no
C63 H63 2.9500 3_566 no
C63 H24 2.8800 4_455 no
C65 H1 2.875(16) . no
C65 H6 2.9700 1_455 no
H1 C65 2.875(16) . no
H1 O4 2.234(17) 4_554 no
H2 H5B 2.4500 1_655 no
H2 H6 2.3600 . no
H3 O22 2.7000 . no
H3 H14B 2.4100 . no
H5A C23 3.0500 4_555 no
H5A H25 2.5500 4_455 no
H5B H2 2.4500 1_455 no
H6 C65 2.9700 1_655 no
H6 H2 2.3600 . no
H13A O4 2.5300 . no
H13B O22 2.8600 . no
H13B C21 2.5900 . no
H14A C24 2.9700 3_756 no
H14B H3 2.4100 . no
H14C O4 2.6900 . no
H14C C4 2.9200 . no
H14C H64 2.5500 4_655 no
H23 C63 2.8400 2_645 no
H23 H63 2.4800 2_645 no
H23 O62 2.9000 4_554 no
H24 O62 2.7400 4_654 no
H24 C63 2.8800 4_654 no
H25 O22 2.6400 1_655 no
H25 H5A 2.5500 4_654 no
H63 H23 2.4800 2_655 no
H63 O62 2.7700 3_666 no
H63 C63 2.9500 3_566 no
H63 H63 2.4800 3_566 no
H64 C14 3.0700 4_454 no
H64 H14C 2.5500 4_454 no
H65 N1 2.8400 . no
H65 O4 2.7200 4_454 no

loop_
_geom_hbond_atom_site_label_D
_geom_hbond_atom_site_label_H
_geom_hbond_atom_site_label_A
_geom_hbond_site_symmetry_A
_geom_hbond_distance_DH
_geom_hbond_distance_HA
_geom_hbond_distance_DA
_geom_hbond_angle_DHA
_geom_hbond_publ_flag
N1 H1 O4 4_554 0.867(17) 2.234(17) 3.0991(14) 176.2(15) yes

loop_
_geom_torsion_atom_site_label_1
_geom_torsion_atom_site_label_2
_geom_torsion_atom_site_label_3
_geom_torsion_atom_site_label_4
_geom_torsion
_geom_torsion_publ_flag
C21 O22 C23 C24 -0.64(18) no
C23 O22 C21 C2 176.79(12) no
C23 O22 C21 C25 0.33(16) no
C63 O62 C61 C65 0.00(14) no
C63 O62 C61 C6 179.71(9) no
C61 O62 C63 C64 -0.05(14) no
C6 N1 C2 C21 -168.73(9) no
C6 N1 C2 C3 67.56(12) no
C2 N1 C6 C5 -61.28(12) no
C2 N1 C6 C61 176.43(9) no
C21 C2 C3 C13 53.53(14) no
C3 C2 C21 O22 49.48(14) no
N1 C2 C21 C25 103.97(16) no
N1 C2 C3 C4 -59.65(12) no
C3 C2 C21 C25 -135.07(15) no
N1 C2 C3 C13 174.89(11) no
C21 C2 C3 C4 178.99(9) no
N1 C2 C21 O22 -71.49(13) no
C13 C3 C4 O4 2.92(18) no
C2 C3 C4 C5 53.42(14) no
C4 C3 C13 C14 77.18(17) no
C2 C3 C13 C14 -160.78(13) no
C2 C3 C4 O4 -123.63(12) no
C13 C3 C4 C5 179.97(13) no
C3 C4 C5 C6 -49.62(14) no
O4 C4 C5 C6 127.45(12) no
C4 C5 C6 N1 50.06(13) no
C4 C5 C6 C61 169.65(10) no
C5 C6 C61 C65 -97.83(16) no
C5 C6 C61 O62 82.53(12) no
N1 C6 C61 O62 -157.19(10) no
N1 C6 C61 C65 22.46(18) no
C2 C21 C25 C24 -175.66(14) no
O22 C21 C25 C24 0.07(16) no
O22 C23 C24 C25 0.7(2) no
C23 C24 C25 C21 -0.46(19) no
O62 C61 C65 C64 0.07(16) no
C6 C61 C65 C64 -179.60(12) no
O62 C63 C64 C65 0.09(13) no
C63 C64 C65 C61 -0.10(14) no

loop_
_cod_related_entry_id
_cod_related_entry_database
_cod_related_entry_code
1 ChemSpider 2130637
